data_7056764
loop_
_publ_author_name
'Yan, Zhi Shuo'
'Long, Ji Ying'
'Gong, Yun'
'Hua Lin, Jian'

_publ_section_title
;
 Three in situ-synthesized novel inorganic--organic hybrid materials based
 on metal (M = Bi, Pb) iodide and organoamine using one-pot reactions:
 structures, band gaps and optoelectronic properties
;
_journal_issue 1
_journal_name_full 'New Journal of Chemistry'
_journal_page_first 699
_journal_paper_doi 10.1039/C7NJ02815F
_journal_volume 42
_journal_year 2018
_chemical_formula_sum 'C5 H6 I3 N Pb'
_chemical_formula_weight 668.00
_space_group_IT_number 62
_space_group_name_Hall '-P 2ac 2n'
_space_group_name_H-M_alt 'P n m a'
_symmetry_cell_setting orthorhombic
_symmetry_space_group_name_Hall '-P 2ac 2n'
_symmetry_space_group_name_H-M 'P n m a'
_atom_sites_solution_hydrogens geom
_atom_sites_solution_primary direct
_atom_sites_solution_secondary difmap
_audit_creation_method SHELXL-97
_audit_update_record
;
2016-12-28 deposited with the CCDC.
2017-11-29 downloaded from the CCDC.
;
_cell_angle_alpha 90.00
_cell_angle_beta 90.00
_cell_angle_gamma 90.00
_cell_formula_units_Z 4
_cell_length_a 14.9571(12)
_cell_length_b 8.0960(8)
_cell_length_c 9.8979(9)
_cell_measurement_reflns_used 5862
_cell_measurement_temperature 298(2)
_cell_measurement_theta_max 27.817
_cell_measurement_theta_min 2.460
_cell_volume 1198.56(19)
_computing_cell_refinement 'Bruker SMART'
_computing_data_collection 'Bruker SMART'
_computing_data_reduction 'Bruker SHELXTL'
_computing_molecular_graphics 'Bruker SHELXTL'
_computing_publication_material 'Bruker SHELXTL'
_computing_structure_refinement 'SHELXL-97 (Sheldrick, 1997)'
_computing_structure_solution 'SHELXS-97 (Sheldrick, 1990)'
_diffrn_ambient_temperature 298(2)
_diffrn_measured_fraction_theta_full 1.000
_diffrn_measured_fraction_theta_max 1.000
_diffrn_measurement_device_type 'CCD area detector'
_diffrn_measurement_method 'phi and omega scans'
_diffrn_radiation_monochromator graphite
_diffrn_radiation_source 'fine-focus sealed tube'
_diffrn_radiation_type MoK\a
_diffrn_radiation_wavelength 0.71073
_diffrn_reflns_av_R_equivalents 0.1676
_diffrn_reflns_av_sigmaI/netI 0.0801
_diffrn_reflns_limit_h_max 17
_diffrn_reflns_limit_h_min -17
_diffrn_reflns_limit_k_max 9
_diffrn_reflns_limit_k_min -7
_diffrn_reflns_limit_l_max 10
_diffrn_reflns_limit_l_min -11
_diffrn_reflns_number 5862
_diffrn_reflns_theta_full 25.02
_diffrn_reflns_theta_max 25.02
_diffrn_reflns_theta_min 2.47
_exptl_absorpt_coefficient_mu 21.750
_exptl_absorpt_correction_T_max 0.170
_exptl_absorpt_correction_T_min 0.052
_exptl_absorpt_correction_type multi-scan
_exptl_absorpt_process_details 'SADABS (Sheldrick, 1996)'
_exptl_crystal_colour yellow
_exptl_crystal_density_diffrn 3.702
_exptl_crystal_density_meas 3.702
_exptl_crystal_density_method 'not measured'
_exptl_crystal_description needle
_exptl_crystal_F_000 1136
_exptl_crystal_size_max 0.32
_exptl_crystal_size_mid 0.12
_exptl_crystal_size_min 0.08
_refine_diff_density_max 5.374
_refine_diff_density_min -2.225
_refine_diff_density_rms 0.757
_refine_ls_extinction_coef 0.0020(5)
_refine_ls_extinction_expression Fc^*^=kFc[1+0.001xFc^2^\l^3^/sin(2\q)]^-1/4^
_refine_ls_extinction_method SHELXL
_refine_ls_goodness_of_fit_ref 1.115
_refine_ls_hydrogen_treatment mixed
_refine_ls_matrix_type full
_refine_ls_number_parameters 53
_refine_ls_number_reflns 1142
_refine_ls_number_restraints 0
_refine_ls_restrained_S_all 1.115
_refine_ls_R_factor_all 0.1005
_refine_ls_R_factor_gt 0.0900
_refine_ls_shift/su_max 0.000
_refine_ls_shift/su_mean 0.000
_refine_ls_structure_factor_coef Fsqd
_refine_ls_weighting_details 'calc w=1/[\s^2^(Fo^2^)+(0.1339P)^2^+12.8303P] where P=(Fo^2^+2Fc^2^)/3'
_refine_ls_weighting_scheme calc
_refine_ls_wR_factor_gt 0.2185
_refine_ls_wR_factor_ref 0.2263
_reflns_number_gt 933
_reflns_number_total 1142
_reflns_threshold_expression >2sigma(I)
_cod_data_source_file c7nj02815f2.cif
_cod_data_source_block 151005b
_cod_depositor_comments
;
The following automatic conversions were performed:

'_symmetry_cell_setting' value 'Orthorhombic' changed to
'orthorhombic' according to
/home/data/users/saulius/crontab/automatic-downloads/rss-feeds/RSC/lib/dictionaries/cif_core.dic
dictionary named 'cif_core.dic' version 2.4.2 from 2011-04-26.

Automatic conversion script
Id: cif_fix_values 4973 2017-02-22 13:04:09Z antanas 

 Adding full bibliography for 7056762--7056764.cif.
;
_cod_original_sg_symbol_H-M Pnma
_cod_database_code 7056764

loop_
_symmetry_equiv_pos_as_xyz
'x, y, z'
'-x+1/2, -y, z+1/2'
'x+1/2, -y+1/2, -z+1/2'
'-x, y+1/2, -z'
'-x, -y, -z'
'x-1/2, y, -z-1/2'
'-x-1/2, y-1/2, z-1/2'
'x, -y-1/2, z'

loop_
_atom_site_label
_atom_site_type_symbol
_atom_site_fract_x
_atom_site_fract_y
_atom_site_fract_z
_atom_site_U_iso_or_equiv
_atom_site_adp_type
_atom_site_occupancy
_atom_site_symmetry_multiplicity
_atom_site_calc_flag
_atom_site_refinement_flags
_atom_site_disorder_assembly
_atom_site_disorder_group
Pb1 Pb 0.0000 0.0000 0.5000 0.0402(6) Uani 1 2 d S . .
I1 I -0.06121(15) 0.2500 0.7410(2) 0.0519(7) Uani 1 2 d S . .
I2 I 0.10944(16) -0.2500 0.6920(2) 0.0553(8) Uani 1 2 d S . .
I3 I 0.16574(13) 0.2500 0.4656(2) 0.0548(7) Uani 1 2 d S . .
N1 N 0.8518(19) 0.916(3) 0.023(2) 0.071(7) Uani 0.50 1 d P A 1
H1 H 0.8539 1.0218 0.0227 0.085 Uiso 0.50 1 calc PR A 1
C1 C 0.8518(19) 0.916(3) 0.023(2) 0.071(7) Uani 0.50 1 d P A 2
H1A H 0.8541 1.0305 0.0227 0.085 Uiso 0.50 1 calc PR A 2
C2 C 0.892(2) 0.831(3) -0.075(2) 0.084(9) Uani 1 1 d . . .
H2 H 0.9212 0.8873 -0.1440 0.101 Uiso 1 1 calc R A 1
C3 C 0.8092(17) 0.839(4) 0.118(3) 0.078(8) Uani 1 1 d . . .
H3 H 0.7793 0.8979 0.1847 0.093 Uiso 1 1 calc R A 1

loop_
_atom_site_aniso_label
_atom_site_aniso_U_11
_atom_site_aniso_U_22
_atom_site_aniso_U_33
_atom_site_aniso_U_23
_atom_site_aniso_U_13
_atom_site_aniso_U_12
Pb1 0.0437(8) 0.0289(8) 0.0480(9) 0.0012(4) 0.0015(4) -0.0006(4)
I1 0.0580(13) 0.0464(12) 0.0514(12) 0.000 0.0065(10) 0.000
I2 0.0618(14) 0.0457(13) 0.0584(13) 0.000 -0.0207(10) 0.000
I3 0.0373(11) 0.0433(13) 0.0837(15) 0.000 0.0110(10) 0.000
N1 0.076(17) 0.038(13) 0.098(18) 0.002(11) -0.002(14) 0.007(12)
C1 0.076(17) 0.038(13) 0.098(18) 0.002(11) -0.002(14) 0.007(12)
C2 0.13(3) 0.069(16) 0.053(14) 0.022(12) 0.026(16) 0.011(18)
C3 0.063(15) 0.10(2) 0.066(15) -0.003(15) 0.021(13) 0.009(15)

loop_
_atom_type_symbol
_atom_type_description
_atom_type_scat_dispersion_real
_atom_type_scat_dispersion_imag
_atom_type_scat_source
C C 0.0033 0.0016 'International Tables Vol C Tables 4.2.6.8 and 6.1.1.4'
H H 0.0000 0.0000 'International Tables Vol C Tables 4.2.6.8 and 6.1.1.4'
N N 0.0061 0.0033 'International Tables Vol C Tables 4.2.6.8 and 6.1.1.4'
I I -0.4742 1.8119 'International Tables Vol C Tables 4.2.6.8 and 6.1.1.4'
Pb Pb -3.3944 10.1111 'International Tables Vol C Tables 4.2.6.8 and 6.1.1.4'

loop_
_geom_angle_atom_site_label_1
_geom_angle_atom_site_label_2
_geom_angle_atom_site_label_3
_geom_angle
_geom_angle_site_symmetry_1
_geom_angle_site_symmetry_3
I3 Pb1 I3 180.00(4) . 5_556
I3 Pb1 I2 93.79(5) . .
I3 Pb1 I2 86.21(5) 5_556 .
I3 Pb1 I2 86.21(5) . 5_556
I3 Pb1 I2 93.79(5) 5_556 5_556
I2 Pb1 I2 180.0 . 5_556
I3 Pb1 I1 95.56(5) . 5_556
I3 Pb1 I1 84.44(5) 5_556 5_556
I2 Pb1 I1 84.19(4) . 5_556
I2 Pb1 I1 95.81(4) 5_556 5_556
I3 Pb1 I1 84.44(5) . .
I3 Pb1 I1 95.56(5) 5_556 .
I2 Pb1 I1 95.81(4) . .
I2 Pb1 I1 84.19(4) 5_556 .
I1 Pb1 I1 180.00(9) 5_556 .
Pb1 I1 Pb1 76.77(4) . 4_556
Pb1 I2 Pb1 77.81(4) 4_546 .
Pb1 I3 Pb1 77.94(4) . 4_556
C3 N1 C2 120(3) . .
C3 N1 H1 119.8 . .
C2 N1 H1 119.8 . .
C2 C2 N1 121.1(16) 8_575 .
C2 C2 H2 119.5 8_575 .
N1 C2 H2 119.5 . .
N1 C3 C3 118.6(17) . 8_575
N1 C3 H3 120.7 . .
C3 C3 H3 120.7 8_575 .

loop_
_geom_bond_atom_site_label_1
_geom_bond_atom_site_label_2
_geom_bond_distance
_geom_bond_site_symmetry_2
Pb1 I3 3.2184(15) .
Pb1 I3 3.2184(15) 5_556
Pb1 I2 3.2228(16) .
Pb1 I2 3.2228(16) 5_556
Pb1 I1 3.2595(16) 5_556
Pb1 I1 3.2595(16) .
I1 Pb1 3.2595(16) 4_556
I2 Pb1 3.2228(16) 4_546
I3 Pb1 3.2184(15) 4_556
N1 C3 1.29(3) .
N1 C2 1.33(4) .
N1 H1 0.8600 .
C2 C2 1.31(5) 8_575
C2 H2 0.9300 .
C3 C3 1.45(6) 8_575
C3 H3 0.9300 .
